data_4115420
loop_
_publ_author_name
'Hideo Kondo'
'Yoshitaka Yamaguchi'
'Hideo Nagashima'

_publ_section_title
;
 (\h5-C5Me5)Ru(\m2-iPrNC(Me)NiPr)Ru(X)(\h5-C5Me5): An Unusual Bonding Mode
 of \m2-Amidinate Ligand Providing the First Unequivocal Evidence for
 Coordinating Ability of \p-Conjugate Electrons of the Amidinate Ligands
 to Transition Metals
;
_journal_name_full 'Journal of the American Chemical Society'
_journal_page_first 500
_journal_page_last 501
_journal_paper_doi 10.1021/ja003250o
_journal_volume 123
_journal_year 2001
_chemical_formula_moiety 'C28 H47 Br N2 Ru2 '
_chemical_formula_sum 'C28 H47 Br N2 Ru2'
_chemical_formula_weight 693.74
_space_group_IT_number 14
_symmetry_cell_setting monoclinic
_symmetry_Int_Tables_number 14
_symmetry_space_group_name_Hall '-P 2yn'
_symmetry_space_group_name_H-M 'P 1 21/n 1'
_atom_sites_solution_hydrogens geom
_atom_sites_solution_primary direct
_atom_sites_solution_secondary difmap
_cell_angle_alpha 90
_cell_angle_beta 96.205(1)
_cell_angle_gamma 90
_cell_formula_units_Z 4
_cell_length_a 9.7616(2)
_cell_length_b 15.8832(4)
_cell_length_c 18.6844(3)
_cell_measurement_reflns_used 25861
_cell_measurement_temperature 223.2
_cell_measurement_theta_max 27.5
_cell_measurement_theta_min 1.1
_cell_volume 2879.96(10)
_computing_cell_refinement 'MSC/AFC Diffractometer Control'
_computing_data_collection 'MSC/AFC Diffractometer Control'
_computing_data_reduction 'teXsan for Windows version 1.06 (MSC, 1997-1999)'
_computing_structure_refinement 'SHELXL-97 (Sheldrick, 1997)'
_computing_structure_solution
;
DIRDIF92 PATTY (Beurskens, 1992)
;
_diffrn_ambient_temperature 223.2
_diffrn_measured_fraction_theta_max 0.934
_diffrn_measurement_device 'Rigaku RAXIS-CS'
_diffrn_orient_matrix_UB_11 0.06102
_diffrn_orient_matrix_UB_12 -0.05048
_diffrn_orient_matrix_UB_13 0.00774
_diffrn_orient_matrix_UB_21 -0.07603
_diffrn_orient_matrix_UB_22 -0.03649
_diffrn_orient_matrix_UB_23 -0.02282
_diffrn_orient_matrix_UB_31 0.03339
_diffrn_orient_matrix_UB_32 0.00917
_diffrn_orient_matrix_UB_33 -0.04814
_diffrn_radiation_detector 'Imaging Plate'
_diffrn_radiation_monochromator graphite
_diffrn_radiation_source 'Rigaku rotating anode'
_diffrn_radiation_type 'Mo K\a'
_diffrn_radiation_wavelength 0.7107
_diffrn_reflns_av_R_equivalents 0.05244
_diffrn_reflns_av_sigmaI/netI 0.070
_diffrn_reflns_limit_h_max 12
_diffrn_reflns_limit_h_min 0
_diffrn_reflns_limit_k_max 20
_diffrn_reflns_limit_k_min 0
_diffrn_reflns_limit_l_max 22
_diffrn_reflns_limit_l_min -21
_diffrn_reflns_number 6363
_diffrn_reflns_reduction_process 'Lp corrections applied'
_diffrn_reflns_theta_max 27.48
_diffrn_reflns_theta_min 1.10
_diffrn_standards_decay_% 0.00
_diffrn_standards_interval_count 0
_diffrn_standards_number 0
_exptl_absorpt_coefficient_mu 2.459
_exptl_absorpt_correction_T_max 0.865
_exptl_absorpt_correction_T_min 0.689
_exptl_crystal_colour red
_exptl_crystal_density_diffrn 1.600
_exptl_crystal_description prism
_exptl_crystal_F_000 1408.00
_exptl_crystal_size_max 0.20
_exptl_crystal_size_mid 0.20
_exptl_crystal_size_min 0.10
_refine_diff_density_max 0.562
_refine_diff_density_min -1.179
_refine_diff_density_rms 0.144
_refine_ls_extinction_method none
_refine_ls_goodness_of_fit_ref 1.047
_refine_ls_hydrogen_treatment mixed
_refine_ls_matrix_type full
_refine_ls_number_parameters 298
_refine_ls_number_reflns 6168
_refine_ls_number_restraints 0
_refine_ls_restrained_S_all 1.047
_refine_ls_R_factor_all 0.0592
_refine_ls_R_factor_gt 0.0413
_refine_ls_shift/su_max 0.001
_refine_ls_shift/su_mean 0.000
_refine_ls_structure_factor_coef Fsqd
_refine_ls_weighting_details 'calc w=1/[\s^2^(Fo^2^)+(0.0555P)^2^+0.6877P] where P=(Fo^2^+2Fc^2^)/3'
_refine_ls_weighting_scheme calc
_refine_ls_wR_factor_gt 0.1013
_refine_ls_wR_factor_ref 0.1065
_reflns_number_gt 4928
_reflns_number_total 6168
_reflns_threshold_expression >2sigma(I)
_cod_data_source_file ja003250o_1.cif
_cod_data_source_block JA003250O_cpd_3b
_cod_original_cell_volume 2879.96(9)
_cod_original_sg_symbol_H-M 'P 21/n '
_cod_original_formula_sum 'C28 H47 Br N2 Ru2 '
_cod_database_code 4115420

loop_
_symmetry_equiv_pos_as_xyz
'   +x,   +y,   +z'
1/2-x,1/2+y,1/2-z
'   -x,   -y,   -z'
1/2+x,1/2-y,1/2+z

loop_
_atom_site_label
_atom_site_type_symbol
_atom_site_fract_x
_atom_site_fract_y
_atom_site_fract_z
_atom_site_U_iso_or_equiv
_atom_site_adp_type
_atom_site_occupancy
_atom_site_symmetry_multiplicity
_atom_site_calc_flag
Ru1 Ru 0.11448(3) 0.249863(19) 0.135547(16) 0.01856(9) Uani 1 1 d
Ru2 Ru 0.27896(3) 0.237699(19) 0.018558(16) 0.01640(9) Uani 1 1 d
Br1 Br 0.22327(6) 0.25992(4) 0.26946(2) 0.04373(15) Uani 1 1 d
N1 N 0.2915(3) 0.3174(2) 0.10910(16) 0.0217(7) Uani 1 1 d
N2 N 0.2983(3) 0.1806(2) 0.12116(16) 0.0203(7) Uani 1 1 d
C1 C 0.3828(5) 0.2510(3) 0.1226(2) 0.0235(9) Uani 1 1 d
C2 C 0.5328(5) 0.2560(3) 0.1468(3) 0.0386(12) Uani 1 1 d
C3 C 0.3371(5) 0.4054(3) 0.1113(2) 0.0327(10) Uani 1 1 d
C4 C 0.2334(6) 0.4596(3) 0.0671(3) 0.0460(13) Uani 1 1 d
C5 C 0.3637(7) 0.4385(4) 0.1869(3) 0.0586(17) Uani 1 1 d
C6 C 0.3553(5) 0.0956(3) 0.1374(2) 0.0310(10) Uani 1 1 d
C7 C 0.4081(6) 0.0828(4) 0.2155(3) 0.0540(16) Uani 1 1 d
C8 C 0.2532(6) 0.0300(3) 0.1129(3) 0.0393(11) Uani 1 1 d
C9 C -0.0853(5) 0.2666(3) 0.1806(2) 0.0281(10) Uani 1 1 d
C10 C -0.0719(4) 0.1819(3) 0.1564(2) 0.0265(9) Uani 1 1 d
C11 C -0.0606(4) 0.1862(3) 0.0802(2) 0.0210(8) Uani 1 1 d
C12 C -0.0659(4) 0.2740(3) 0.0592(2) 0.0233(8) Uani 1 1 d
C13 C -0.0801(5) 0.3232(3) 0.1225(2) 0.0278(9) Uani 1 1 d
C14 C -0.1111(6) 0.2934(4) 0.2555(3) 0.0479(14) Uani 1 1 d
C15 C -0.0853(5) 0.1053(3) 0.2010(3) 0.0425(13) Uani 1 1 d
C16 C -0.0613(5) 0.1132(3) 0.0302(2) 0.0320(10) Uani 1 1 d
C17 C -0.0798(5) 0.3086(3) -0.0150(2) 0.0313(10) Uani 1 1 d
C18 C -0.1103(6) 0.4156(3) 0.1245(3) 0.0441(13) Uani 1 1 d
C19 C 0.3892(5) 0.2918(3) -0.0652(2) 0.0264(9) Uani 1 1 d
C20 C 0.2488(5) 0.2857(3) -0.0929(2) 0.0250(9) Uani 1 1 d
C21 C 0.2122(4) 0.1978(3) -0.09602(19) 0.0232(9) Uani 1 1 d
C22 C 0.3303(4) 0.1509(3) -0.06918(19) 0.0221(8) Uani 1 1 d
C23 C 0.4406(4) 0.2084(3) -0.04899(19) 0.0234(9) Uani 1 1 d
C24 C 0.4786(6) 0.3690(3) -0.0608(3) 0.0454(14) Uani 1 1 d
C25 C 0.1654(6) 0.3563(3) -0.1296(2) 0.0430(14) Uani 1 1 d
C26 C 0.0855(5) 0.1600(3) -0.1352(2) 0.0357(11) Uani 1 1 d
C27 C 0.3427(6) 0.0571(3) -0.0699(3) 0.0389(11) Uani 1 1 d
C28 C 0.5860(5) 0.1839(4) -0.0259(3) 0.0412(12) Uani 1 1 d
H1 H 0.5824 0.2065 0.1289 0.072 Uiso 1 1 d
H2 H 0.5594 0.2591 0.1965 0.072 Uiso 1 1 d
H3 H 0.2419 -0.0229 0.1177 0.020 Uiso 1 1 d
H4 H 0.1942 0.0365 0.1356 0.020 Uiso 1 1 d
H5 H 0.3959 0.0932 0.1142 0.020 Uiso 1 1 d
H6 H -0.1829 0.2638 0.2673 0.036 Uiso 1 1 d
H7 H -0.1277 0.3530 0.2522 0.036 Uiso 1 1 d
H8 H 0.1983 0.0350 0.0822 0.020 Uiso 1 1 d
H9 H 0.3491 0.0842 0.2467 0.065 Uiso 1 1 d
H14 H 0.4182 0.4180 -0.0786 0.030 Uiso 1 1 d
H15 H 0.5154 0.3784 -0.0165 0.030 Uiso 1 1 d
H16 H 0.1845 0.4926 0.0964 0.075 Uiso 1 1 d
H17 H 0.2899 0.4968 0.0400 0.075 Uiso 1 1 d
H18 H 0.1788 0.4265 0.0350 0.075 Uiso 1 1 d
H19 H 0.3293 0.4029 0.2211 0.073 Uiso 1 1 d
H20 H 0.4663 0.4385 0.1986 0.073 Uiso 1 1 d
H21 H 0.3348 0.4941 0.1918 0.073 Uiso 1 1 d
H22 H 0.4656 0.0313 0.2184 0.065 Uiso 1 1 d
H23 H 0.4820 0.1280 0.2270 0.065 Uiso 1 1 d
H24 H 0.4149 0.4074 0.0905 0.050 Uiso 1 1 d
H25 H -0.0273 0.2837 0.2845 0.036 Uiso 1 1 d
H26 H -0.1296 0.1203 0.2465 0.052 Uiso 1 1 d
H27 H -0.1380 0.0627 0.1791 0.052 Uiso 1 1 d
H28 H 0.0041 0.0840 0.2206 0.052 Uiso 1 1 d
H29 H -0.1044 0.0651 0.0452 0.038 Uiso 1 1 d
H30 H -0.1055 0.1281 -0.0183 0.038 Uiso 1 1 d
H31 H 0.0335 0.0974 0.0213 0.038 Uiso 1 1 d
H32 H 0.0043 0.3062 -0.0346 0.027 Uiso 1 1 d
H33 H -0.1483 0.2773 -0.0454 0.027 Uiso 1 1 d
H34 H -0.1113 0.3665 -0.0153 0.027 Uiso 1 1 d
H35 H -0.0262 0.4444 0.1514 0.040 Uiso 1 1 d
H36 H -0.1172 0.4374 0.0782 0.040 Uiso 1 1 d
H37 H -0.1833 0.4286 0.1497 0.040 Uiso 1 1 d
H38 H 0.5463 0.3671 -0.0956 0.030 Uiso 1 1 d
H10 H 0.1643 0.4071 -0.1025 0.080 Uiso 1 1 d
H11 H 0.1961 0.3699 -0.1756 0.080 Uiso 1 1 d
H12 H 0.0673 0.3398 -0.1409 0.080 Uiso 1 1 d
H13 H 0.0129 0.2007 -0.1478 0.031 Uiso 1 1 d
H39 H 0.0979 0.1261 -0.1732 0.031 Uiso 1 1 d
H40 H 0.0378 0.1213 -0.0998 0.031 Uiso 1 1 d
H41 H 0.2628 0.0320 -0.0877 0.063 Uiso 1 1 d
H42 H 0.4153 0.0440 -0.1019 0.063 Uiso 1 1 d
H43 H 0.3777 0.0369 -0.0236 0.063 Uiso 1 1 d
H44 H 0.5927 0.1580 0.0180 0.031 Uiso 1 1 d
H45 H 0.6244 0.1463 -0.0610 0.031 Uiso 1 1 d
H46 H 0.6433 0.2338 -0.0244 0.031 Uiso 1 1 d
H47 H 0.5769 0.3039 0.1243 0.072 Uiso 1 1 d

loop_
_atom_site_aniso_label
_atom_site_aniso_U_11
_atom_site_aniso_U_22
_atom_site_aniso_U_33
_atom_site_aniso_U_23
_atom_site_aniso_U_13
_atom_site_aniso_U_12
Ru1 0.01950(17) 0.01910(17) 0.01664(16) -0.00123(10) -0.00003(12) -0.00087(12)
Ru2 0.01516(16) 0.01716(16) 0.01623(15) 0.00051(11) -0.00132(11) -0.00095(13)
Br1 0.0405(3) 0.0681(4) 0.0213(2) -0.0071(2) -0.00297(19) -0.0027(3)
N1 0.0212(19) 0.0236(18) 0.0196(15) -0.0030(13) -0.0013(13) -0.0032(15)
N2 0.0201(18) 0.0219(18) 0.0180(15) 0.0042(12) -0.0016(13) 0.0000(14)
C1 0.023(2) 0.030(2) 0.0161(18) -0.0018(14) -0.0035(15) -0.0062(18)
C2 0.021(2) 0.054(3) 0.038(3) -0.001(2) -0.0083(19) -0.006(2)
C3 0.037(3) 0.027(2) 0.034(2) -0.0068(18) -0.0003(19) -0.013(2)
C4 0.047(3) 0.028(3) 0.060(3) 0.002(2) -0.010(3) -0.006(2)
C5 0.091(5) 0.039(3) 0.042(3) -0.019(2) -0.008(3) -0.018(3)
C6 0.033(3) 0.031(3) 0.028(2) 0.0068(17) -0.0005(18) 0.010(2)
C7 0.066(4) 0.054(4) 0.037(3) 0.021(2) -0.016(3) 0.005(3)
C8 0.042(3) 0.025(3) 0.049(3) 0.004(2) -0.004(2) 0.006(2)
C9 0.021(2) 0.040(3) 0.025(2) -0.0020(17) 0.0075(17) 0.0022(19)
C10 0.025(2) 0.030(2) 0.025(2) 0.0018(16) 0.0044(17) -0.0025(18)
C11 0.016(2) 0.024(2) 0.0219(18) 0.0024(15) -0.0003(15) -0.0022(17)
C12 0.016(2) 0.026(2) 0.027(2) 0.0018(16) -0.0007(16) 0.0027(17)
C13 0.026(2) 0.028(2) 0.029(2) -0.0009(17) 0.0048(17) 0.0056(19)
C14 0.046(3) 0.072(4) 0.028(2) -0.008(2) 0.013(2) 0.004(3)
C15 0.040(3) 0.045(3) 0.044(3) 0.017(2) 0.011(2) -0.004(2)
C16 0.029(3) 0.029(2) 0.037(2) -0.0069(18) -0.0017(19) -0.008(2)
C17 0.026(2) 0.040(3) 0.028(2) 0.0085(18) 0.0016(17) 0.005(2)
C18 0.043(3) 0.031(3) 0.060(3) -0.007(2) 0.011(3) 0.007(2)
C19 0.026(2) 0.032(2) 0.023(2) -0.0008(16) 0.0096(17) -0.0097(19)
C20 0.032(2) 0.025(2) 0.0182(18) 0.0008(15) 0.0034(17) 0.0056(19)
C21 0.021(2) 0.033(2) 0.0150(17) -0.0012(15) 0.0014(15) -0.0004(18)
C22 0.020(2) 0.028(2) 0.0184(18) -0.0020(14) 0.0047(15) 0.0008(17)
C23 0.017(2) 0.036(3) 0.0183(19) 0.0005(15) 0.0036(15) -0.0012(18)
C24 0.054(4) 0.040(3) 0.044(3) 0.001(2) 0.015(2) -0.023(3)
C25 0.059(4) 0.044(3) 0.026(2) 0.018(2) 0.005(2) 0.022(3)
C26 0.026(3) 0.058(3) 0.023(2) -0.0110(19) -0.0004(18) -0.003(2)
C27 0.043(3) 0.030(3) 0.044(3) -0.006(2) 0.010(2) 0.002(2)
C28 0.023(3) 0.059(4) 0.042(3) 0.000(2) 0.007(2) 0.005(2)

loop_
_atom_type_symbol
_atom_type_oxidation_number
_atom_type_number_in_cell
_atom_type_scat_dispersion_real
_atom_type_scat_dispersion_imag
_atom_type_scat_source
C 0 112 0.002 0.002
;International Tables for Crystallography

(1992, Vol. C, Table 6.1.1.2)

;
H 0 188 0.000 0.000
;International Tables for Crystallography

(1992, Vol. C, Table 6.1.1.2)

;
N 0 8 0.004 0.003
;International Tables for Crystallography

(1992, Vol. C, Table 6.1.1.2)

;
Br 0 4 -0.374 2.456
;International Tables for Crystallography

(1992, Vol. C, Tables 4.2.6.8 and 6.1.1.1)

;
Ru 0 8 -1.420 0.836
;International Tables for Crystallography

(1992, Vol. C, Tables 4.2.6.8 and 6.1.1.1)

;

loop_
_geom_angle_atom_site_label_1
_geom_angle_atom_site_label_2
_geom_angle_atom_site_label_3
_geom_angle
N1 Ru1 N2 61.34(13)
N1 Ru1 C11 138.13(13)
N2 Ru1 C11 109.28(14)
N1 Ru1 C12 112.16(14)
N2 Ru1 C12 129.51(13)
C11 Ru1 C12 39.07(15)
N1 Ru1 C10 176.75(14)
N2 Ru1 C10 119.50(15)
C11 Ru1 C10 38.80(14)
C12 Ru1 C10 64.76(15)
N1 Ru1 C13 114.53(15)
N2 Ru1 C13 166.55(13)
C11 Ru1 C13 64.40(16)
C12 Ru1 C13 38.13(15)
C10 Ru1 C13 63.87(17)
N1 Ru1 C9 142.41(15)
N2 Ru1 C9 152.71(15)
C11 Ru1 C9 63.54(15)
C12 Ru1 C9 63.00(15)
C10 Ru1 C9 37.84(16)
C13 Ru1 C9 37.14(15)
N1 Ru1 Br1 86.31(8)
N2 Ru1 Br1 83.84(8)
C11 Ru1 Br1 135.07(10)
C12 Ru1 Br1 146.32(11)
C10 Ru1 Br1 96.88(11)
C13 Ru1 Br1 109.10(10)
C9 Ru1 Br1 84.99(11)
N1 Ru1 Ru2 47.24(8)
N2 Ru1 Ru2 47.35(8)
C11 Ru1 Ru2 94.77(10)
C12 Ru1 Ru2 89.56(10)
C10 Ru1 Ru2 130.58(11)
C13 Ru1 Ru2 119.80(10)
C9 Ru1 Ru2 152.53(11)
Br1 Ru1 Ru2 122.195(19)
C1 Ru2 N1 38.47(14)
C1 Ru2 N2 38.46(14)
N1 Ru2 N2 62.40(14)
C1 Ru2 C19 113.55(16)
N1 Ru2 C19 110.56(14)
N2 Ru2 C19 145.34(15)
C1 Ru2 C23 104.49(16)
N1 Ru2 C23 127.74(14)
N2 Ru2 C23 115.86(14)
C19 Ru2 C23 38.62(17)
C1 Ru2 C20 147.04(17)
N1 Ru2 C20 122.74(14)
N2 Ru2 C20 174.28(15)
C19 Ru2 C20 37.70(16)
C23 Ru2 C20 63.71(15)
C1 Ru2 C22 127.91(16)
N1 Ru2 C22 163.70(14)
N2 Ru2 C22 113.29(14)
C19 Ru2 C22 63.14(15)
C23 Ru2 C22 37.80(15)
C20 Ru2 C22 62.57(15)
C1 Ru2 C21 164.64(16)
N1 Ru2 C21 156.24(15)
N2 Ru2 C21 136.75(14)
C19 Ru2 C21 62.78(16)
C23 Ru2 C21 62.83(15)
C20 Ru2 C21 37.59(16)
C22 Ru2 C21 36.73(15)
C1 Ru2 Ru1 62.65(12)
N1 Ru2 Ru1 48.15(9)
N2 Ru2 Ru1 48.40(9)
C19 Ru2 Ru1 152.75(12)
C23 Ru2 Ru1 164.18(11)
C20 Ru2 Ru1 132.10(11)
C22 Ru2 Ru1 142.27(10)
C21 Ru2 Ru1 128.01(10)
C1 N1 C3 122.2(4)
C1 N1 Ru2 70.7(2)
C3 N1 Ru2 125.9(2)
C1 N1 Ru1 95.5(2)
C3 N1 Ru1 136.3(3)
Ru2 N1 Ru1 84.61(12)
C1 N2 C6 121.4(4)
C1 N2 Ru2 70.5(2)
C6 N2 Ru2 125.0(2)
C1 N2 Ru1 95.1(3)
C6 N2 Ru1 138.0(3)
Ru2 N2 Ru1 84.25(12)
N1 C1 N2 103.8(3)
N1 C1 C2 127.4(4)
N2 C1 C2 127.8(4)
N1 C1 Ru2 70.8(2)
N2 C1 Ru2 71.0(2)
C2 C1 Ru2 130.3(3)
N1 C3 C5 112.4(4)
N1 C3 C4 110.2(4)
C5 C3 C4 110.7(4)
N2 C6 C8 110.7(4)
N2 C6 C7 113.9(4)
C8 C6 C7 110.6(4)
C13 C9 C10 110.0(3)
C13 C9 C14 123.8(4)
C10 C9 C14 126.1(4)
C13 C9 Ru1 71.3(2)
C10 C9 Ru1 69.7(2)
C14 C9 Ru1 128.8(3)
C9 C10 C11 106.7(4)
C9 C10 C15 125.1(4)
C11 C10 C15 127.8(4)
C9 C10 Ru1 72.4(2)
C11 C10 Ru1 69.3(2)
C15 C10 Ru1 128.9(3)
C10 C11 C12 108.0(3)
C10 C11 C16 126.0(4)
C12 C11 C16 125.6(3)
C10 C11 Ru1 71.9(2)
C12 C11 Ru1 71.4(2)
C16 C11 Ru1 128.1(3)
C13 C12 C11 107.8(3)
C13 C12 C17 124.1(4)
C11 C12 C17 127.3(4)
C13 C12 Ru1 72.5(2)
C11 C12 Ru1 69.5(2)
C17 C12 Ru1 131.5(3)
C9 C13 C12 107.5(4)
C9 C13 C18 125.5(4)
C12 C13 C18 126.1(4)
C9 C13 Ru1 71.6(2)
C12 C13 Ru1 69.4(2)
C18 C13 Ru1 132.8(4)
C20 C19 C23 108.5(4)
C20 C19 C24 127.5(4)
C23 C19 C24 123.6(4)
C20 C19 Ru2 72.6(2)
C23 C19 Ru2 70.9(2)
C24 C19 Ru2 127.9(3)
C19 C20 C21 107.9(4)
C19 C20 C25 124.8(4)
C21 C20 C25 125.7(4)
C19 C20 Ru2 69.7(2)
C21 C20 Ru2 73.2(2)
C25 C20 Ru2 134.1(3)
C22 C21 C20 107.8(4)
C22 C21 C26 124.1(4)
C20 C21 C26 126.7(4)
C22 C21 Ru2 70.9(2)
C20 C21 Ru2 69.2(2)
C26 C21 Ru2 135.7(3)
C21 C22 C23 108.5(4)
C21 C22 C27 125.7(4)
C23 C22 C27 125.4(4)
C21 C22 Ru2 72.4(2)
C23 C22 Ru2 68.6(2)
C27 C22 Ru2 130.2(3)
C22 C23 C19 107.3(4)
C22 C23 C28 125.2(4)
C19 C23 C28 127.0(4)
C22 C23 Ru2 73.6(2)
C19 C23 Ru2 70.5(2)
C28 C23 Ru2 128.0(3)

loop_
_geom_bond_atom_site_label_1
_geom_bond_atom_site_label_2
_geom_bond_distance
Ru1 N1 2.136(3)
Ru1 N2 2.146(3)
Ru1 C11 2.152(4)
Ru1 C12 2.177(4)
Ru1 C10 2.186(4)
Ru1 C13 2.219(4)
Ru1 C9 2.222(4)
Ru1 Br1 2.6153(6)
Ru1 Ru2 2.8552(4)
Ru2 C1 2.104(4)
Ru2 N1 2.106(3)
Ru2 N2 2.111(3)
Ru2 C19 2.169(4)
Ru2 C23 2.175(4)
Ru2 C20 2.208(4)
Ru2 C22 2.240(4)
Ru2 C21 2.260(4)
N1 C1 1.387(5)
N1 C3 1.466(5)
N2 C1 1.388(5)
N2 C6 1.479(5)
C1 C2 1.487(6)
C3 C5 1.503(6)
C3 C4 1.506(7)
C6 C8 1.481(7)
C6 C7 1.507(6)
C9 C13 1.414(6)
C9 C10 1.430(6)
C9 C14 1.510(6)
C10 C11 1.441(5)
C10 C15 1.489(6)
C11 C12 1.448(6)
C11 C16 1.489(6)
C12 C13 1.436(6)
C12 C17 1.483(6)
C13 C18 1.499(7)
C19 C20 1.415(6)
C19 C23 1.436(7)
C19 C24 1.503(6)
C20 C21 1.440(6)
C20 C25 1.507(6)
C21 C22 1.418(6)
C21 C26 1.493(6)
C22 C23 1.431(6)
C22 C27 1.495(6)
C23 C28 1.490(6)

loop_
_geom_torsion_atom_site_label_1
_geom_torsion_atom_site_label_2
_geom_torsion_atom_site_label_3
_geom_torsion_atom_site_label_4
_geom_torsion
N1 Ru1 Ru2 C1 43.95(17)
N2 Ru1 Ru2 C1 -43.97(17)
C11 Ru1 Ru2 C1 -155.90(17)
C12 Ru1 Ru2 C1 165.34(17)
C10 Ru1 Ru2 C1 -139.3(2)
C13 Ru1 Ru2 C1 140.96(19)
C9 Ru1 Ru2 C1 168.1(3)
Br1 Ru1 Ru2 C1 -2.77(13)
N2 Ru1 Ru2 N1 -87.91(18)
C11 Ru1 Ru2 N1 160.15(17)
C12 Ru1 Ru2 N1 121.39(17)
C10 Ru1 Ru2 N1 176.8(2)
C13 Ru1 Ru2 N1 97.01(19)
C9 Ru1 Ru2 N1 124.1(3)
Br1 Ru1 Ru2 N1 -46.72(13)
N1 Ru1 Ru2 N2 87.91(18)
C11 Ru1 Ru2 N2 -111.94(17)
C12 Ru1 Ru2 N2 -150.70(17)
C10 Ru1 Ru2 N2 -95.3(2)
C13 Ru1 Ru2 N2 -175.08(18)
C9 Ru1 Ru2 N2 -148.0(3)
Br1 Ru1 Ru2 N2 41.20(12)
N1 Ru1 Ru2 C19 -44.8(3)
N2 Ru1 Ru2 C19 -132.7(3)
C11 Ru1 Ru2 C19 115.3(3)
C12 Ru1 Ru2 C19 76.6(3)
C10 Ru1 Ru2 C19 132.0(3)
C13 Ru1 Ru2 C19 52.2(3)
C9 Ru1 Ru2 C19 79.3(4)
Br1 Ru1 Ru2 C19 -91.5(3)
N1 Ru1 Ru2 C23 81.5(5)
N2 Ru1 Ru2 C23 -6.4(4)
C11 Ru1 Ru2 C23 -118.3(4)
C12 Ru1 Ru2 C23 -157.1(4)
C10 Ru1 Ru2 C23 -101.7(5)
C13 Ru1 Ru2 C23 178.6(5)
C9 Ru1 Ru2 C23 -154.3(5)
Br1 Ru1 Ru2 C23 34.8(4)
N1 Ru1 Ru2 C20 -99.7(2)
N2 Ru1 Ru2 C20 172.3(2)
C11 Ru1 Ru2 C20 60.41(19)
C12 Ru1 Ru2 C20 21.7(2)
C10 Ru1 Ru2 C20 77.0(2)
C13 Ru1 Ru2 C20 -2.7(2)
C9 Ru1 Ru2 C20 24.4(3)
Br1 Ru1 Ru2 C20 -146.46(16)
N1 Ru1 Ru2 C22 161.5(2)
N2 Ru1 Ru2 C22 73.5(2)
C11 Ru1 Ru2 C22 -38.4(2)
C12 Ru1 Ru2 C22 -77.2(2)
C10 Ru1 Ru2 C22 -21.8(2)
C13 Ru1 Ru2 C22 -101.5(2)
C9 Ru1 Ru2 C22 -74.4(3)
Br1 Ru1 Ru2 C22 114.73(18)
N1 Ru1 Ru2 C21 -149.25(19)
N2 Ru1 Ru2 C21 122.84(19)
C11 Ru1 Ru2 C21 10.90(18)
C12 Ru1 Ru2 C21 -27.86(18)
C10 Ru1 Ru2 C21 27.5(2)
C13 Ru1 Ru2 C21 -52.2(2)
C9 Ru1 Ru2 C21 -25.1(3)
Br1 Ru1 Ru2 C21 164.03(14)
N2 Ru2 N1 C1 40.3(2)
C19 Ru2 N1 C1 -102.4(2)
C23 Ru2 N1 C1 -62.3(3)
C20 Ru2 N1 C1 -142.6(2)
C22 Ru2 N1 C1 -38.3(6)
C21 Ru2 N1 C1 -171.2(3)
Ru1 Ru2 N1 C1 97.8(2)
C1 Ru2 N1 C3 116.3(4)
N2 Ru2 N1 C3 156.6(4)
C19 Ru2 N1 C3 13.9(4)
C23 Ru2 N1 C3 54.0(4)
C20 Ru2 N1 C3 -26.3(4)
C22 Ru2 N1 C3 78.0(6)
C21 Ru2 N1 C3 -54.9(5)
Ru1 Ru2 N1 C3 -145.9(4)
C1 Ru2 N1 Ru1 -97.8(2)
N2 Ru2 N1 Ru1 -57.48(12)
C19 Ru2 N1 Ru1 159.84(14)
C23 Ru2 N1 Ru1 -160.06(15)
C20 Ru2 N1 Ru1 119.62(16)
C22 Ru2 N1 Ru1 -136.1(4)
C21 Ru2 N1 Ru1 91.0(3)
N2 Ru1 N1 C1 -13.0(2)
C11 Ru1 N1 C1 -100.4(3)
C12 Ru1 N1 C1 -137.1(2)
C10 Ru1 N1 C1 -119(3)
C13 Ru1 N1 C1 -178.7(2)
C9 Ru1 N1 C1 148.8(3)
Br1 Ru1 N1 C1 71.9(2)
Ru2 Ru1 N1 C1 -69.9(2)
N2 Ru1 N1 C3 -164.2(4)
C11 Ru1 N1 C3 108.5(4)
C12 Ru1 N1 C3 71.8(4)
C10 Ru1 N1 C3 90(3)
C13 Ru1 N1 C3 30.2(4)
C9 Ru1 N1 C3 -2.3(5)
Br1 Ru1 N1 C3 -79.2(4)
Ru2 Ru1 N1 C3 138.9(4)
N2 Ru1 N1 Ru2 56.90(12)
C11 Ru1 N1 Ru2 -30.5(2)
C12 Ru1 N1 Ru2 -67.18(16)
C10 Ru1 N1 Ru2 -49(3)
C13 Ru1 N1 Ru2 -108.78(14)
C9 Ru1 N1 Ru2 -141.3(2)
Br1 Ru1 N1 Ru2 141.88(9)
N1 Ru2 N2 C1 -40.3(2)
C19 Ru2 N2 C1 46.3(4)
C23 Ru2 N2 C1 80.6(3)
C20 Ru2 N2 C1 164.9(14)
C22 Ru2 N2 C1 122.2(2)
C21 Ru2 N2 C1 157.6(2)
Ru1 Ru2 N2 C1 -97.5(2)
C1 Ru2 N2 C6 -115.2(4)
N1 Ru2 N2 C6 -155.6(4)
C19 Ru2 N2 C6 -69.0(4)
C23 Ru2 N2 C6 -34.6(4)
C20 Ru2 N2 C6 49.7(16)
C22 Ru2 N2 C6 7.0(4)
C21 Ru2 N2 C6 42.3(4)
Ru1 Ru2 N2 C6 147.3(4)
C1 Ru2 N2 Ru1 97.5(2)
N1 Ru2 N2 Ru1 57.14(12)
C19 Ru2 N2 Ru1 143.7(2)
C23 Ru2 N2 Ru1 178.07(13)
C20 Ru2 N2 Ru1 -97.6(14)
C22 Ru2 N2 Ru1 -140.29(13)
C21 Ru2 N2 Ru1 -104.95(19)
N1 Ru1 N2 C1 13.0(2)
C11 Ru1 N2 C1 148.1(2)
C12 Ru1 N2 C1 109.1(3)
C10 Ru1 N2 C1 -170.6(2)
C13 Ru1 N2 C1 88.4(7)
C9 Ru1 N2 C1 -142.5(3)
Br1 Ru1 N2 C1 -76.1(2)
Ru2 Ru1 N2 C1 69.8(2)
N1 Ru1 N2 C6 164.7(4)
C11 Ru1 N2 C6 -60.2(4)
C12 Ru1 N2 C6 -99.2(4)
C10 Ru1 N2 C6 -18.9(4)
C13 Ru1 N2 C6 -119.9(6)
C9 Ru1 N2 C6 9.2(6)
Br1 Ru1 N2 C6 75.5(4)
Ru2 Ru1 N2 C6 -138.6(4)
N1 Ru1 N2 Ru2 -56.74(11)
C11 Ru1 N2 Ru2 78.32(14)
C12 Ru1 N2 Ru2 39.4(2)
C10 Ru1 N2 Ru2 119.67(14)
C13 Ru1 N2 Ru2 18.7(7)
C9 Ru1 N2 Ru2 147.7(3)
Br1 Ru1 N2 Ru2 -145.90(9)
C3 N1 C1 N2 175.2(3)
Ru2 N1 C1 N2 -63.9(2)
Ru1 N1 C1 N2 18.4(3)
C3 N1 C1 C2 5.7(6)
Ru2 N1 C1 C2 126.7(4)
Ru1 N1 C1 C2 -151.0(4)
C3 N1 C1 Ru2 -120.9(3)
Ru1 N1 C1 Ru2 82.30(12)
C6 N2 C1 N1 -176.5(3)
Ru2 N2 C1 N1 63.8(2)
Ru1 N2 C1 N1 -18.3(3)
C6 N2 C1 C2 -7.1(6)
Ru2 N2 C1 C2 -126.9(4)
Ru1 N2 C1 C2 151.1(4)
C6 N2 C1 Ru2 119.8(3)
Ru1 N2 C1 Ru2 -82.05(12)
N2 Ru2 C1 N1 -112.8(3)
C19 Ru2 C1 N1 93.8(2)
C23 Ru2 C1 N1 133.7(2)
C20 Ru2 C1 N1 69.9(4)
C22 Ru2 C1 N1 167.3(2)
C21 Ru2 C1 N1 166.6(5)
Ru1 Ru2 C1 N1 -56.19(19)
N1 Ru2 C1 N2 112.8(3)
C19 Ru2 C1 N2 -153.4(2)
C23 Ru2 C1 N2 -113.5(2)
C20 Ru2 C1 N2 -177.3(2)
C22 Ru2 C1 N2 -79.9(3)
C21 Ru2 C1 N2 -80.6(6)
Ru1 Ru2 C1 N2 56.59(19)
N1 Ru2 C1 C2 -123.2(5)
N2 Ru2 C1 C2 124.0(5)
C19 Ru2 C1 C2 -29.4(5)
C23 Ru2 C1 C2 10.5(4)
C20 Ru2 C1 C2 -53.3(6)
C22 Ru2 C1 C2 44.0(5)
C21 Ru2 C1 C2 43.3(8)
Ru1 Ru2 C1 C2 -179.4(4)
C1 N1 C3 C5 -78.9(5)
Ru2 N1 C3 C5 -167.4(4)
Ru1 N1 C3 C5 66.5(6)
C1 N1 C3 C4 157.1(4)
Ru2 N1 C3 C4 68.6(5)
Ru1 N1 C3 C4 -57.5(5)
C1 N2 C6 C8 -164.1(4)
Ru2 N2 C6 C8 -77.0(4)
Ru1 N2 C6 C8 49.5(5)
C1 N2 C6 C7 70.5(5)
Ru2 N2 C6 C7 157.6(3)
Ru1 N2 C6 C7 -75.8(6)
N1 Ru1 C9 C13 54.0(4)
N2 Ru1 C9 C13 -162.6(3)
C11 Ru1 C9 C13 -81.8(3)
C12 Ru1 C9 C13 -37.9(3)
C10 Ru1 C9 C13 -120.7(4)
Br1 Ru1 C9 C13 131.3(3)
Ru2 Ru1 C9 C13 -40.9(4)
N1 Ru1 C9 C10 174.7(2)
N2 Ru1 C9 C10 -41.9(4)
C11 Ru1 C9 C10 38.9(2)
C12 Ru1 C9 C10 82.9(3)
C13 Ru1 C9 C10 120.7(4)
Br1 Ru1 C9 C10 -108.0(2)
Ru2 Ru1 C9 C10 79.8(4)
N1 Ru1 C9 C14 -64.8(5)
N2 Ru1 C9 C14 78.6(6)
C11 Ru1 C9 C14 159.4(5)
C12 Ru1 C9 C14 -156.6(5)
C10 Ru1 C9 C14 120.5(6)
C13 Ru1 C9 C14 -118.8(6)
Br1 Ru1 C9 C14 12.5(4)
Ru2 Ru1 C9 C14 -159.7(3)
C13 C9 C10 C11 -1.1(5)
C14 C9 C10 C11 175.0(4)
Ru1 C9 C10 C11 -61.2(3)
C13 C9 C10 C15 -174.2(4)
C14 C9 C10 C15 1.9(8)
Ru1 C9 C10 C15 125.7(5)
C13 C9 C10 Ru1 60.1(3)
C14 C9 C10 Ru1 -123.8(5)
N1 Ru1 C10 C9 -97(3)
N2 Ru1 C10 C9 159.4(2)
C11 Ru1 C10 C9 -116.2(4)
C12 Ru1 C10 C9 -77.8(3)
C13 Ru1 C10 C9 -35.3(2)
Br1 Ru1 C10 C9 72.6(2)
Ru2 Ru1 C10 C9 -143.3(2)
N1 Ru1 C10 C11 20(3)
N2 Ru1 C10 C11 -84.4(3)
C12 Ru1 C10 C11 38.4(2)
C13 Ru1 C10 C11 80.9(3)
C9 Ru1 C10 C11 116.2(4)
Br1 Ru1 C10 C11 -171.1(2)
Ru2 Ru1 C10 C11 -27.1(3)
N1 Ru1 C10 C15 142(2)
N2 Ru1 C10 C15 38.1(4)
C11 Ru1 C10 C15 122.5(5)
C12 Ru1 C10 C15 160.9(5)
C13 Ru1 C10 C15 -156.6(5)
C9 Ru1 C10 C15 -121.3(5)
Br1 Ru1 C10 C15 -48.7(4)
Ru2 Ru1 C10 C15 95.4(4)
C9 C10 C11 C12 0.5(5)
C15 C10 C11 C12 173.4(4)
Ru1 C10 C11 C12 -62.7(3)
C9 C10 C11 C16 -172.3(4)
C15 C10 C11 C16 0.6(7)
Ru1 C10 C11 C16 124.4(4)
C9 C10 C11 Ru1 63.3(3)
C15 C10 C11 Ru1 -123.9(5)
N1 Ru1 C11 C10 -178.4(2)
N2 Ru1 C11 C10 113.4(2)
C12 Ru1 C11 C10 -116.9(3)
C13 Ru1 C11 C10 -79.4(3)
C9 Ru1 C11 C10 -37.9(2)
Br1 Ru1 C11 C10 12.5(3)
Ru2 Ru1 C11 C10 159.7(2)
N1 Ru1 C11 C12 -61.5(3)
N2 Ru1 C11 C12 -129.7(2)
C10 Ru1 C11 C12 116.9(3)
C13 Ru1 C11 C12 37.5(2)
C9 Ru1 C11 C12 79.0(2)
Br1 Ru1 C11 C12 129.39(19)
Ru2 Ru1 C11 C12 -83.4(2)
N1 Ru1 C11 C16 59.7(4)
N2 Ru1 C11 C16 -8.5(4)
C12 Ru1 C11 C16 121.2(4)
C10 Ru1 C11 C16 -122.0(5)
C13 Ru1 C11 C16 158.6(4)
C9 Ru1 C11 C16 -159.9(4)
Br1 Ru1 C11 C16 -109.5(3)
Ru2 Ru1 C11 C16 37.8(4)
C10 C11 C12 C13 0.2(5)
C16 C11 C12 C13 173.1(4)
Ru1 C11 C12 C13 -62.8(3)
C10 C11 C12 C17 -169.8(4)
C16 C11 C12 C17 3.2(7)
Ru1 C11 C12 C17 127.2(4)
C10 C11 C12 Ru1 63.0(3)
C16 C11 C12 Ru1 -124.1(4)
N1 Ru1 C12 C13 -101.9(2)
N2 Ru1 C12 C13 -172.4(2)
C11 Ru1 C12 C13 117.3(3)
C10 Ru1 C12 C13 79.2(3)
C9 Ru1 C12 C13 36.9(2)
Br1 Ru1 C12 C13 17.1(4)
Ru2 Ru1 C12 C13 -144.5(2)
N1 Ru1 C12 C11 140.7(2)
N2 Ru1 C12 C11 70.3(3)
C10 Ru1 C12 C11 -38.2(2)
C13 Ru1 C12 C11 -117.3(3)
C9 Ru1 C12 C11 -80.5(2)
Br1 Ru1 C12 C11 -100.2(3)
Ru2 Ru1 C12 C11 98.1(2)
N1 Ru1 C12 C17 18.5(5)
N2 Ru1 C12 C17 -51.9(5)
C11 Ru1 C12 C17 -122.3(5)
C10 Ru1 C12 C17 -160.4(5)
C13 Ru1 C12 C17 120.4(5)
C9 Ru1 C12 C17 157.3(5)
Br1 Ru1 C12 C17 137.5(3)
Ru2 Ru1 C12 C17 -24.1(4)
C10 C9 C13 C12 1.2(5)
C14 C9 C13 C12 -175.0(4)
Ru1 C9 C13 C12 60.4(3)
C10 C9 C13 C18 170.9(5)
C14 C9 C13 C18 -5.3(8)
Ru1 C9 C13 C18 -130.0(5)
C10 C9 C13 Ru1 -59.1(3)
C14 C9 C13 Ru1 124.7(5)
C11 C12 C13 C9 -0.8(5)
C17 C12 C13 C9 169.5(4)
Ru1 C12 C13 C9 -61.8(3)
C11 C12 C13 C18 -170.4(4)
C17 C12 C13 C18 -0.1(7)
Ru1 C12 C13 C18 128.7(5)
C11 C12 C13 Ru1 60.9(3)
C17 C12 C13 Ru1 -128.7(4)
N1 Ru1 C13 C9 -147.1(2)
N2 Ru1 C13 C9 143.9(6)
C11 Ru1 C13 C9 79.3(3)
C12 Ru1 C13 C9 117.7(4)
C10 Ru1 C13 C9 36.0(3)
Br1 Ru1 C13 C9 -52.4(3)
Ru2 Ru1 C13 C9 159.6(2)
N1 Ru1 C13 C12 95.2(3)
N2 Ru1 C13 C12 26.2(8)
C11 Ru1 C13 C12 -38.4(2)
C10 Ru1 C13 C12 -81.7(3)
C9 Ru1 C13 C12 -117.7(4)
Br1 Ru1 C13 C12 -170.0(2)
Ru2 Ru1 C13 C12 42.0(3)
N1 Ru1 C13 C18 -25.5(4)
N2 Ru1 C13 C18 -94.5(7)
C11 Ru1 C13 C18 -159.1(5)
C12 Ru1 C13 C18 -120.7(5)
C10 Ru1 C13 C18 157.6(5)
C9 Ru1 C13 C18 121.6(5)
Br1 Ru1 C13 C18 69.3(4)
Ru2 Ru1 C13 C18 -78.7(4)
C1 Ru2 C19 C20 -158.9(2)
N1 Ru2 C19 C20 -117.3(2)
N2 Ru2 C19 C20 171.8(2)
C23 Ru2 C19 C20 117.4(3)
C22 Ru2 C19 C20 79.1(3)
C21 Ru2 C19 C20 37.7(2)
Ru1 Ru2 C19 C20 -83.2(3)
C1 Ru2 C19 C23 83.8(3)
N1 Ru2 C19 C23 125.3(2)
N2 Ru2 C19 C23 54.4(4)
C20 Ru2 C19 C23 -117.4(3)
C22 Ru2 C19 C23 -38.3(2)
C21 Ru2 C19 C23 -79.7(3)
Ru1 Ru2 C19 C23 159.4(2)
C1 Ru2 C19 C24 -34.4(5)
N1 Ru2 C19 C24 7.1(5)
N2 Ru2 C19 C24 -63.8(6)
C23 Ru2 C19 C24 -118.2(5)
C20 Ru2 C19 C24 124.5(6)
C22 Ru2 C19 C24 -156.5(5)
C21 Ru2 C19 C24 162.1(5)
Ru1 Ru2 C19 C24 41.2(6)
C23 C19 C20 C21 -1.4(4)
C24 C19 C20 C21 171.5(4)
Ru2 C19 C20 C21 -63.6(2)
C23 C19 C20 C25 -167.5(4)
C24 C19 C20 C25 5.4(7)
Ru2 C19 C20 C25 130.3(4)
C23 C19 C20 Ru2 62.2(2)
C24 C19 C20 Ru2 -124.9(4)
C1 Ru2 C20 C19 37.4(4)
N1 Ru2 C20 C19 81.4(3)
N2 Ru2 C20 C19 -125.3(14)
C23 Ru2 C20 C19 -38.2(3)
C22 Ru2 C20 C19 -80.7(3)
C21 Ru2 C20 C19 -117.0(3)
Ru1 Ru2 C20 C19 142.2(2)
C1 Ru2 C20 C21 154.4(3)
N1 Ru2 C20 C21 -161.5(2)
N2 Ru2 C20 C21 -8.3(16)
C19 Ru2 C20 C21 117.0(3)
C23 Ru2 C20 C21 78.9(3)
C22 Ru2 C20 C21 36.3(2)
Ru1 Ru2 C20 C21 -100.8(2)
C1 Ru2 C20 C25 -81.8(6)
N1 Ru2 C20 C25 -37.8(6)
N2 Ru2 C20 C25 115.5(14)
C19 Ru2 C20 C25 -119.2(6)
C23 Ru2 C20 C25 -157.4(6)
C22 Ru2 C20 C25 160.1(6)
C21 Ru2 C20 C25 123.8(6)
Ru1 Ru2 C20 C25 23.0(6)
C19 C20 C21 C22 0.7(4)
C25 C20 C21 C22 166.6(4)
Ru2 C20 C21 C22 -60.7(2)
C19 C20 C21 C26 -166.4(4)
C25 C20 C21 C26 -0.5(6)
Ru2 C20 C21 C26 132.2(4)
C19 C20 C21 Ru2 61.4(2)
C25 C20 C21 Ru2 -132.7(4)
C1 Ru2 C21 C22 0.9(7)
N1 Ru2 C21 C22 159.9(3)
N2 Ru2 C21 C22 -62.7(3)
C19 Ru2 C21 C22 80.8(3)
C23 Ru2 C21 C22 37.1(2)
C20 Ru2 C21 C22 118.5(3)
Ru1 Ru2 C21 C22 -129.1(2)
C1 Ru2 C21 C20 -117.6(6)
N1 Ru2 C21 C20 41.4(4)
N2 Ru2 C21 C20 178.8(2)
C19 Ru2 C21 C20 -37.8(2)
C23 Ru2 C21 C20 -81.4(3)
C22 Ru2 C21 C20 -118.5(3)
Ru1 Ru2 C21 C20 112.3(2)
C1 Ru2 C21 C26 120.5(6)
N1 Ru2 C21 C26 -80.5(6)
N2 Ru2 C21 C26 57.0(5)
C19 Ru2 C21 C26 -159.6(5)
C23 Ru2 C21 C26 156.7(5)
C20 Ru2 C21 C26 -121.8(6)
C22 Ru2 C21 C26 119.6(6)
Ru1 Ru2 C21 C26 -9.5(5)
C20 C21 C22 C23 0.2(4)
C26 C21 C22 C23 167.8(3)
Ru2 C21 C22 C23 -59.4(2)
C20 C21 C22 C27 -173.1(3)
C26 C21 C22 C27 -5.5(6)
Ru2 C21 C22 C27 127.3(4)
C20 C21 C22 Ru2 59.6(2)
C26 C21 C22 Ru2 -132.8(4)
C1 Ru2 C22 C21 -179.7(2)
N1 Ru2 C22 C21 -150.5(4)
N2 Ru2 C22 C21 138.5(2)
C19 Ru2 C22 C21 -79.7(3)
C23 Ru2 C22 C21 -118.8(3)
C20 Ru2 C22 C21 -37.1(2)
Ru1 Ru2 C22 C21 87.2(3)
C1 Ru2 C22 C23 -60.9(3)
N1 Ru2 C22 C23 -31.6(6)
N2 Ru2 C22 C23 -102.7(2)
C19 Ru2 C22 C23 39.1(2)
C20 Ru2 C22 C23 81.7(3)
C21 Ru2 C22 C23 118.8(3)
Ru1 Ru2 C22 C23 -154.03(19)
C1 Ru2 C22 C27 58.0(5)
N1 Ru2 C22 C27 87.3(6)
N2 Ru2 C22 C27 16.2(5)
C19 Ru2 C22 C27 158.0(5)
C23 Ru2 C22 C27 118.9(5)
C20 Ru2 C22 C27 -159.4(5)
C21 Ru2 C22 C27 -122.3(5)
Ru1 Ru2 C22 C27 -35.1(5)
C21 C22 C23 C19 -1.1(4)
C27 C22 C23 C19 172.3(3)
Ru2 C22 C23 C19 -62.8(2)
C21 C22 C23 C28 -173.0(3)
C27 C22 C23 C28 0.4(6)
Ru2 C22 C23 C28 125.3(4)
C21 C22 C23 Ru2 61.8(2)
C27 C22 C23 Ru2 -124.9(4)
C20 C19 C23 C22 1.5(4)
C24 C19 C23 C22 -171.7(4)
Ru2 C19 C23 C22 64.9(2)
C20 C19 C23 C28 173.2(4)
C24 C19 C23 C28 0.0(6)
Ru2 C19 C23 C28 -123.4(4)
C20 C19 C23 Ru2 -63.3(3)
C24 C19 C23 Ru2 123.5(4)
C1 Ru2 C23 C22 134.6(2)
N1 Ru2 C23 C22 169.3(2)
N2 Ru2 C23 C22 95.3(2)
C19 Ru2 C23 C22 -115.6(3)
C20 Ru2 C23 C22 -78.4(3)
C21 Ru2 C23 C22 -36.1(2)
Ru1 Ru2 C23 C22 100.6(4)
C1 Ru2 C23 C19 -109.7(2)
N1 Ru2 C23 C19 -75.1(3)
N2 Ru2 C23 C19 -149.1(2)
C20 Ru2 C23 C19 37.3(2)
C22 Ru2 C23 C19 115.6(3)
C21 Ru2 C23 C19 79.6(3)
Ru1 Ru2 C23 C19 -143.8(4)
C1 Ru2 C23 C28 12.5(5)
N1 Ru2 C23 C28 47.2(5)
N2 Ru2 C23 C28 -26.8(5)
C19 Ru2 C23 C28 122.3(5)
C20 Ru2 C23 C28 159.5(5)
C22 Ru2 C23 C28 -122.1(5)
C21 Ru2 C23 C28 -158.2(5)
Ru1 Ru2 C23 C28 -21.5(8)
